data_1517303
loop_
_publ_author_name
'Cabrera, Armando'
'Sharma, Pankaj'
'P\'erez-Flores, F. Javier'
'Velasco, Luis'
'Arias, J. Luis'
'Rubio-P\'erez, Laura'

_publ_section_title
;
 Diastereo- and enantioselective reductive amination of cycloaliphatic
 ketones by preformed chiral palladium complexes
;
_journal_issue 8
_journal_name_full 'Catalysis Science &amp; Technology'
_journal_page_first 2626
_journal_paper_doi 10.1039/c4cy00058g
_journal_volume 4
_journal_year 2014
_chemical_absolute_configuration ad
_chemical_formula_moiety 'C24 H24 Br2 N O P Pd, C H2 Cl2'
_chemical_formula_sum 'C25 H26 Br2 Cl2 N O P Pd'
_chemical_formula_weight 724.56
_chemical_name_systematic
; 
 ? 
;
_space_group_IT_number 4
_symmetry_cell_setting monoclinic
_symmetry_space_group_name_Hall 'P 2yb'
_symmetry_space_group_name_H-M 'P 1 21 1'
_atom_sites_solution_hydrogens geom
_atom_sites_solution_primary direct
_atom_sites_solution_secondary difmap
_audit_creation_method SHELXL-97
_cell_angle_alpha 90.00
_cell_angle_beta 112.0130(10)
_cell_angle_gamma 90.00
_cell_formula_units_Z 2
_cell_length_a 10.2832(9)
_cell_length_b 12.9507(12)
_cell_length_c 10.9322(10)
_cell_measurement_reflns_used 9135
_cell_measurement_temperature 298(2)
_cell_measurement_theta_max 25.31
_cell_measurement_theta_min 2.32
_cell_volume 1349.8(2)
_computing_cell_refinement 'SMART V 5.625 (Bruker, 1999)'
_computing_data_collection 'SMART V 5.625 (Bruker, 1999)'
_computing_data_reduction 'SAINT V 7.34A (Bruker, 2006)'
_computing_molecular_graphics 'SHELXTL V 6.12 (Sheldrick, 2000)'
_computing_publication_material 'SHELXTL V 6.12 (Sheldrick, 2000)'
_computing_structure_refinement 'SHELXTL V 6.12 (Sheldrick, 2000)'
_computing_structure_solution 'SHELXTL V 6.12 (Sheldrick, 2000)'
_diffrn_ambient_temperature 298(2)
_diffrn_detector_area_resol_mean 0.661
_diffrn_measured_fraction_theta_full 0.997
_diffrn_measured_fraction_theta_max 0.997
_diffrn_measurement_device_type 'Bruker Smart Apex CCD diffractometer'
_diffrn_measurement_method \w-scans
_diffrn_radiation_monochromator graphite
_diffrn_radiation_source 'fine-focus sealed tube'
_diffrn_radiation_type MoK\a
_diffrn_radiation_wavelength 0.71073
_diffrn_reflns_av_R_equivalents 0.0318
_diffrn_reflns_av_sigmaI/netI 0.0480
_diffrn_reflns_limit_h_max 12
_diffrn_reflns_limit_h_min -12
_diffrn_reflns_limit_k_max 15
_diffrn_reflns_limit_k_min -15
_diffrn_reflns_limit_l_max 13
_diffrn_reflns_limit_l_min -13
_diffrn_reflns_number 14849
_diffrn_reflns_theta_full 25.36
_diffrn_reflns_theta_max 25.36
_diffrn_reflns_theta_min 2.14
_diffrn_standards_decay_% 0
_exptl_absorpt_coefficient_mu 3.924
_exptl_absorpt_correction_T_max 0.5239
_exptl_absorpt_correction_T_min 0.4043
_exptl_absorpt_correction_type multi-scan
_exptl_absorpt_process_details '(Sheldrick, 2007)'
_exptl_crystal_colour orange
_exptl_crystal_density_diffrn 1.783
_exptl_crystal_density_method 'not measured'
_exptl_crystal_description block
_exptl_crystal_F_000 712
_exptl_crystal_size_max 0.204
_exptl_crystal_size_mid 0.174
_exptl_crystal_size_min 0.166
_refine_diff_density_max 0.600
_refine_diff_density_min -0.241
_refine_diff_density_rms 0.066
_refine_ls_abs_structure_details 'Flack H D (1983), Acta Cryst. A39, 876-881'
_refine_ls_abs_structure_Flack 0.034(6)
_refine_ls_extinction_method none
_refine_ls_goodness_of_fit_ref 0.984
_refine_ls_hydrogen_treatment noref
_refine_ls_matrix_type full
_refine_ls_number_parameters 298
_refine_ls_number_reflns 4928
_refine_ls_number_restraints 1
_refine_ls_restrained_S_all 0.984
_refine_ls_R_factor_all 0.0296
_refine_ls_R_factor_gt 0.0269
_refine_ls_shift/su_max 0.001
_refine_ls_shift/su_mean 0.000
_refine_ls_structure_factor_coef Fsqd
_refine_ls_weighting_details 'calc w=1/[\s^2^(Fo^2^)+(0.0121P)^2^] where P=(Fo^2^+2Fc^2^)/3'
_refine_ls_weighting_scheme calc
_refine_ls_wR_factor_gt 0.0559
_refine_ls_wR_factor_ref 0.0568
_reflns_number_gt 4607
_reflns_number_total 4932
_reflns_threshold_expression >2sigma(I)
_cod_data_source_file c4cy00058g2.cif
_cod_data_source_block 175COA08
_cod_depositor_comments
;
The following automatic conversions were performed:

'_symmetry_cell_setting' value 'Monoclinic' changed to 'monoclinic'
according to
/usr/data/users/saulius/crontab/automatic-downloads/current/RSC/lib/dictionaries/cif_core.dic
dictionary named 'cif_core.dic' version 2.4.2 from 2011-04-26.

Automatic conversion script
Id: cif_fix_values 2281 2013-09-26 08:29:07Z andrius 
;
_cod_original_sg_symbol_H-M 'P 21'
_cod_database_code 1517303

loop_
_symmetry_equiv_pos_as_xyz
'x, y, z'
'-x, y+1/2, -z'

loop_
_atom_site_label
_atom_site_type_symbol
_atom_site_fract_x
_atom_site_fract_y
_atom_site_fract_z
_atom_site_U_iso_or_equiv
_atom_site_adp_type
_atom_site_occupancy
_atom_site_symmetry_multiplicity
_atom_site_calc_flag
_atom_site_refinement_flags
Pd1 Pd 0.70497(3) 0.47550(2) -0.00362(3) 0.03089(8) Uani 1 1 d .
Br1 Br 0.52065(5) 0.52511(4) -0.22173(4) 0.05051(13) Uani 1 1 d .
Br2 Br 0.80677(5) 0.35929(3) -0.11580(4) 0.04268(12) Uani 1 1 d .
P1 P 0.85676(11) 0.41986(8) 0.18943(10) 0.0320(2) Uani 1 1 d .
O1 O 0.5655(3) 0.6614(2) 0.2404(3) 0.0485(8) Uani 1 1 d .
N1 N 0.6362(3) 0.5824(3) 0.0965(3) 0.0336(8) Uani 1 1 d .
C2 C 0.5841(4) 0.6845(3) 0.0346(4) 0.0397(10) Uani 1 1 d .
H2 H 0.5088 0.6728 -0.0514 0.048 Uiso 1 1 calc R
C3 C 0.5203(5) 0.7293(4) 0.1277(4) 0.0478(11) Uani 1 1 d .
H3A H 0.5538 0.7990 0.1534 0.057 Uiso 1 1 calc R
H3B H 0.4188 0.7305 0.0863 0.057 Uiso 1 1 calc R
C4 C 0.6307(4) 0.5814(3) 0.2114(4) 0.0370(10) Uani 1 1 d .
C5 C 0.6879(4) 0.5051(3) 0.3170(4) 0.0354(10) Uani 1 1 d .
C6 C 0.6495(5) 0.5143(4) 0.4273(4) 0.0495(12) Uani 1 1 d .
H6 H 0.5828 0.5631 0.4264 0.059 Uiso 1 1 calc R
C7 C 0.7084(5) 0.4528(4) 0.5356(5) 0.0539(14) Uani 1 1 d .
H7 H 0.6823 0.4606 0.6078 0.065 Uiso 1 1 calc R
C8 C 0.8061(5) 0.3793(4) 0.5384(4) 0.0503(12) Uani 1 1 d .
H8 H 0.8457 0.3376 0.6124 0.060 Uiso 1 1 calc R
C9 C 0.8451(5) 0.3676(4) 0.4315(4) 0.0467(11) Uani 1 1 d .
H9 H 0.9100 0.3172 0.4331 0.056 Uiso 1 1 calc R
C10 C 0.7870(4) 0.4318(3) 0.3194(4) 0.0356(10) Uani 1 1 d .
C11 C 0.9049(4) 0.2834(3) 0.1963(4) 0.0342(10) Uani 1 1 d .
C12 C 0.8070(5) 0.2107(4) 0.1950(5) 0.0444(11) Uani 1 1 d .
H12 H 0.7200 0.2317 0.1936 0.053 Uiso 1 1 calc R
C13 C 0.8367(5) 0.1066(4) 0.1958(5) 0.0540(12) Uani 1 1 d .
H13 H 0.7700 0.0577 0.1944 0.065 Uiso 1 1 calc R
C14 C 0.9659(6) 0.0762(4) 0.1987(5) 0.0567(13) Uani 1 1 d .
H14 H 0.9869 0.0063 0.1999 0.068 Uiso 1 1 calc R
C15 C 1.0641(5) 0.1481(4) 0.2000(5) 0.0544(13) Uani 1 1 d .
H15 H 1.1516 0.1269 0.2029 0.065 Uiso 1 1 calc R
C16 C 1.0334(5) 0.2513(4) 0.1969(4) 0.0448(11) Uani 1 1 d .
H16 H 1.0992 0.2999 0.1953 0.054 Uiso 1 1 calc R
C17 C 1.0155(4) 0.4970(3) 0.2454(4) 0.0353(10) Uani 1 1 d .
C18 C 1.0760(5) 0.5334(4) 0.3716(4) 0.0495(11) Uani 1 1 d .
H18 H 1.0371 0.5176 0.4336 0.059 Uiso 1 1 calc R
C19 C 1.1956(6) 0.5939(4) 0.4066(5) 0.0643(15) Uani 1 1 d .
H19 H 1.2377 0.6177 0.4928 0.077 Uiso 1 1 calc R
C20 C 1.2527(6) 0.6192(4) 0.3149(6) 0.0628(15) Uani 1 1 d .
H20 H 1.3324 0.6605 0.3392 0.075 Uiso 1 1 calc R
C21 C 1.1928(6) 0.5839(4) 0.1892(6) 0.0623(14) Uani 1 1 d .
H21 H 1.2315 0.6005 0.1273 0.075 Uiso 1 1 calc R
C22 C 1.0747(5) 0.5234(4) 0.1541(5) 0.0482(11) Uani 1 1 d .
H22 H 1.0335 0.4996 0.0677 0.058 Uiso 1 1 calc R
C23 C 0.6973(6) 0.7478(4) 0.0142(5) 0.0546(13) Uani 1 1 d .
H23 H 0.7324 0.7077 -0.0430 0.066 Uiso 1 1 calc R
C24 C 0.8218(6) 0.7704(5) 0.1407(7) 0.083(2) Uani 1 1 d .
H24A H 0.8607 0.7067 0.1836 0.124 Uiso 1 1 calc R
H24B H 0.7916 0.8115 0.1982 0.124 Uiso 1 1 calc R
H24C H 0.8919 0.8075 0.1200 0.124 Uiso 1 1 calc R
C25 C 0.6349(8) 0.8466(4) -0.0587(7) 0.084(2) Uani 1 1 d .
H25A H 0.5575 0.8301 -0.1387 0.126 Uiso 1 1 calc R
H25B H 0.7051 0.8831 -0.0797 0.126 Uiso 1 1 calc R
H25C H 0.6026 0.8891 -0.0039 0.126 Uiso 1 1 calc R
C26 C 0.3776(8) 0.3405(6) 0.5036(8) 0.105(2) Uani 1 1 d .
H26A H 0.4551 0.3486 0.5877 0.126 Uiso 1 1 calc R
H26B H 0.3622 0.4067 0.4589 0.126 Uiso 1 1 calc R
Cl1 Cl 0.42532(19) 0.25070(15) 0.40905(16) 0.0895(5) Uani 1 1 d .
Cl2 Cl 0.23079(19) 0.30822(18) 0.53244(17) 0.1045(6) Uani 1 1 d .

loop_
_atom_site_aniso_label
_atom_site_aniso_U_11
_atom_site_aniso_U_22
_atom_site_aniso_U_33
_atom_site_aniso_U_23
_atom_site_aniso_U_13
_atom_site_aniso_U_12
Pd1 0.03502(16) 0.02869(15) 0.03117(14) -0.00087(14) 0.01494(12) 0.00083(15)
Br1 0.0544(3) 0.0555(3) 0.0358(2) -0.0003(2) 0.0103(2) 0.0106(2)
Br2 0.0540(3) 0.0397(2) 0.0414(2) -0.0036(2) 0.0261(2) 0.0038(2)
P1 0.0354(6) 0.0298(6) 0.0330(5) 0.0000(5) 0.0153(5) 0.0015(5)
O1 0.060(2) 0.0387(18) 0.0568(19) -0.0005(15) 0.0334(17) 0.0146(15)
N1 0.0328(19) 0.0310(19) 0.0374(19) 0.0000(15) 0.0135(15) 0.0026(15)
C2 0.043(3) 0.034(2) 0.042(2) 0.004(2) 0.017(2) 0.011(2)
C3 0.053(3) 0.042(3) 0.050(3) 0.006(2) 0.021(2) 0.014(2)
C4 0.034(2) 0.033(2) 0.049(3) -0.006(2) 0.021(2) -0.0040(19)
C5 0.038(2) 0.032(2) 0.039(2) -0.0049(17) 0.0177(19) -0.0016(18)
C6 0.061(3) 0.047(3) 0.052(3) -0.001(2) 0.034(2) 0.008(2)
C7 0.067(3) 0.065(4) 0.038(2) -0.005(2) 0.030(2) -0.008(3)
C8 0.064(3) 0.050(3) 0.039(2) 0.007(2) 0.022(2) 0.001(3)
C9 0.051(3) 0.048(3) 0.042(2) -0.001(2) 0.018(2) 0.005(2)
C10 0.038(2) 0.032(2) 0.039(2) -0.0020(19) 0.0183(19) -0.0042(19)
C11 0.045(3) 0.028(2) 0.033(2) 0.0015(17) 0.018(2) 0.0046(19)
C12 0.038(2) 0.038(3) 0.058(3) -0.004(2) 0.019(2) 0.000(2)
C13 0.057(3) 0.036(3) 0.070(3) 0.000(2) 0.025(3) -0.005(2)
C14 0.073(4) 0.032(3) 0.067(3) -0.001(2) 0.028(3) 0.011(3)
C15 0.050(3) 0.056(3) 0.059(3) 0.002(3) 0.022(3) 0.012(3)
C16 0.044(3) 0.038(3) 0.057(3) 0.002(2) 0.025(2) 0.005(2)
C17 0.033(2) 0.029(3) 0.042(2) 0.0013(17) 0.0119(18) 0.0022(17)
C18 0.047(3) 0.055(3) 0.041(2) -0.004(2) 0.011(2) -0.006(2)
C19 0.071(4) 0.053(3) 0.054(3) -0.007(3) 0.006(3) -0.011(3)
C20 0.051(3) 0.043(3) 0.091(4) -0.003(3) 0.023(3) -0.016(2)
C21 0.061(3) 0.052(3) 0.083(4) -0.002(3) 0.038(3) -0.018(3)
C22 0.053(3) 0.048(3) 0.050(3) -0.004(2) 0.026(2) -0.007(2)
C23 0.077(4) 0.033(3) 0.072(3) 0.004(2) 0.048(3) 0.003(3)
C24 0.065(4) 0.064(4) 0.128(6) 0.006(4) 0.047(4) -0.010(3)
C25 0.130(6) 0.045(3) 0.097(5) 0.021(3) 0.066(4) 0.011(4)
C26 0.111(6) 0.098(6) 0.124(6) -0.021(5) 0.065(5) -0.011(5)
Cl1 0.0972(12) 0.0883(11) 0.0818(11) -0.0038(9) 0.0322(10) 0.0011(10)
Cl2 0.0930(13) 0.1380(17) 0.0763(11) 0.0240(11) 0.0245(10) 0.0334(12)

loop_
_atom_type_symbol
_atom_type_description
_atom_type_scat_dispersion_real
_atom_type_scat_dispersion_imag
_atom_type_scat_source
C C 0.0033 0.0016 'International Tables Vol C Tables 4.2.6.8 and 6.1.1.4'
H H 0.0000 0.0000 'International Tables Vol C Tables 4.2.6.8 and 6.1.1.4'
N N 0.0061 0.0033 'International Tables Vol C Tables 4.2.6.8 and 6.1.1.4'
O O 0.0106 0.0060 'International Tables Vol C Tables 4.2.6.8 and 6.1.1.4'
P P 0.1023 0.0942 'International Tables Vol C Tables 4.2.6.8 and 6.1.1.4'
Cl Cl 0.1484 0.1585 'International Tables Vol C Tables 4.2.6.8 and 6.1.1.4'
Br Br -0.2901 2.4595 'International Tables Vol C Tables 4.2.6.8 and 6.1.1.4'
Pd Pd -0.9988 1.0072 'International Tables Vol C Tables 4.2.6.8 and 6.1.1.4'

loop_
_geom_angle_atom_site_label_1
_geom_angle_atom_site_label_2
_geom_angle_atom_site_label_3
_geom_angle
N1 Pd1 P1 88.40(9)
N1 Pd1 Br2 174.42(9)
P1 Pd1 Br2 89.79(3)
N1 Pd1 Br1 92.61(9)
P1 Pd1 Br1 175.06(3)
Br2 Pd1 Br1 89.645(19)
C17 P1 C10 104.95(19)
C17 P1 C11 108.85(19)
C10 P1 C11 103.26(19)
C17 P1 Pd1 111.38(14)
C10 P1 Pd1 111.79(14)
C11 P1 Pd1 115.80(14)
C4 O1 C3 107.5(3)
C4 N1 C2 108.3(3)
C4 N1 Pd1 132.0(3)
C2 N1 Pd1 119.7(2)
N1 C2 C23 112.5(3)
N1 C2 C3 102.0(3)
C23 C2 C3 116.4(4)
O1 C3 C2 105.0(3)
N1 C4 O1 115.8(4)
N1 C4 C5 128.9(4)
O1 C4 C5 115.2(4)
C10 C5 C6 118.8(4)
C10 C5 C4 123.6(4)
C6 C5 C4 117.3(4)
C7 C6 C5 121.2(4)
C6 C7 C8 120.4(4)
C7 C8 C9 119.9(4)
C8 C9 C10 120.5(4)
C5 C10 C9 119.2(4)
C5 C10 P1 123.0(3)
C9 C10 P1 117.6(3)
C12 C11 C16 119.3(4)
C12 C11 P1 118.4(3)
C16 C11 P1 122.3(3)
C11 C12 C13 120.6(4)
C14 C13 C12 119.3(5)
C15 C14 C13 120.5(5)
C14 C15 C16 120.0(5)
C15 C16 C11 120.3(5)
C18 C17 C22 118.9(4)
C18 C17 P1 122.8(3)
C22 C17 P1 118.3(3)
C17 C18 C19 119.6(5)
C20 C19 C18 120.7(5)
C21 C20 C19 120.1(5)
C20 C21 C22 119.5(5)
C21 C22 C17 121.2(5)
C2 C23 C25 109.8(4)
C2 C23 C24 113.8(4)
C25 C23 C24 111.2(5)
Cl2 C26 Cl1 114.3(4)

loop_
_geom_bond_atom_site_label_1
_geom_bond_atom_site_label_2
_geom_bond_distance
Pd1 N1 2.048(3)
Pd1 P1 2.2226(11)
Pd1 Br2 2.4140(5)
Pd1 Br1 2.5106(5)
P1 C17 1.813(4)
P1 C10 1.823(4)
P1 C11 1.829(4)
O1 C4 1.335(5)
O1 C3 1.441(5)
N1 C4 1.279(5)
N1 C2 1.491(5)
C2 C23 1.507(6)
C2 C3 1.517(6)
C4 C5 1.465(6)
C5 C10 1.385(6)
C5 C6 1.408(6)
C6 C7 1.366(7)
C7 C8 1.375(7)
C8 C9 1.379(6)
C9 C10 1.414(6)
C11 C12 1.375(6)
C11 C16 1.383(6)
C12 C13 1.381(7)
C13 C14 1.375(7)
C14 C15 1.369(7)
C15 C16 1.370(7)
C17 C18 1.368(6)
C17 C22 1.392(6)
C18 C19 1.386(7)
C19 C20 1.378(7)
C20 C21 1.358(8)
C21 C22 1.374(7)
C23 C25 1.517(7)
C23 C24 1.520(8)
C26 Cl2 1.706(7)
C26 Cl1 1.744(7)
